data_8104142
loop_
_publ_author_name
'Klement, U.'

_publ_section_title
;
 Crystal structure of neodymium tetracyanopalladat(II) 12-hydrate
;
_journal_name_full 'Zeitschrift fuer Kristallographie (149,1979-)'
_journal_page_first 285
_journal_page_last 287
_journal_volume 208
_journal_year 1993
_chemical_formula_sum 'C12 H24 N12 Nd2 O12 Pd3'
_chemical_name_systematic 'Nd2 (Pd (C N)4)3 (H2 O)12'
_space_group_IT_number 15
_symmetry_space_group_name_Hall '-C 2yc'
_symmetry_space_group_name_H-M 'C 1 2/c 1'
_cell_angle_alpha 90
_cell_angle_beta 92.574
_cell_angle_gamma 90
_cell_formula_units_Z 4
_cell_length_a 11.5161
_cell_length_b 17.5685
_cell_length_c 17.3708
_cell_volume 3510.925
_citation_journal_id_ASTM ZEKRDZ
_cod_data_source_file Klement_ZEKRDZ_1993_1582.cif
_cod_data_source_block C12H24N12Nd2O12Pd3
_cod_database_code 8104142

loop_
_symmetry_equiv_pos_as_xyz
x,y,z
-x,y,-z+1/2
-x,-y,-z
x,-y,z-1/2
x+1/2,y+1/2,z
-x+1/2,y+1/2,-z+1/2
-x+1/2,-y+1/2,-z
x+1/2,-y+1/2,z-1/2

loop_
_atom_site_label
_atom_site_type_symbol
_atom_site_fract_x
_atom_site_fract_y
_atom_site_fract_z
_atom_site_occupancy
_atom_site_U_iso_or_equiv
N4 N-3 0.556 0.336 -0.01 1 0.0
O5 O-2 0.285 0.525 -0.034 1 0.0
O4 O-2 0.096 0.53 0.083 1 0.0
C1 C+2 0.404 0.217 0.299 1 0.0
C2 C+2 0.409 0.372 0.295 1 0.0
C6 C+2 0.713 0.748 0.141 1 0.0
N2 N-3 0.361 0.42 0.321 1 0.0
Nd1 Nd+3 0.2921 0.59275 0.09394 1 0.0
N3 N-3 0.384 0.103 0.054 1 0.0
N1 N-3 0.35 0.177 0.331 1 0.0
C4 C+2 0.487 0.311 0.027 1 0.0
C3 C+2 0.379 0.169 0.065 1 0.0
N6 N-3 0.132 0.23 0.17 1 0.0
C5 C+2 0.325 0.385 0.103 1 0.0
Pd2 Pd+2 0.3483 0.2767 0.0812 1 0.0
O3 O-2 0.391 0.699 0.163 1 0.0
O1 O-2 0.293 0.56 0.235 1 0.0
O2 O-2 0.498 0.552 0.115 1 0.0
Pd1 Pd+2 0.5 0.2937 0.25 1 0.0
N5 N-3 0.307 0.447 0.11 1 0.0
O6 O-2 0.179 0.673 0.003 1 0.0
